data_2310595
loop_
_publ_author_name
'Heiart, R.B.'
'Carpenter, G.B.'

_publ_section_title
;
 The crystal structure of cyanogen chloride
;
_journal_name_full 'Acta Crystallographica (1,1948-23,1967)'
_journal_page_first 889
_journal_page_last 895
_journal_volume 9
_journal_year 1956
_chemical_formula_sum 'C Cl N'
_chemical_name_systematic '(C N) Cl'
_space_group_IT_number 59
_symmetry_space_group_name_Hall '-P 2ab 2a'
_symmetry_space_group_name_H-M 'P m m n :2'
_cell_angle_alpha 90
_cell_angle_beta 90
_cell_angle_gamma 90
_cell_formula_units_Z 2
_cell_length_a 5.684
_cell_length_b 3.977
_cell_length_c 5.74
_cell_volume 129.754
_citation_journal_id_ASTM ACCRA9
_cod_data_source_file Heiart_ACCRA9_1956_211.cif
_cod_data_source_block C1Cl1N1
_cod_original_cell_volume 129.7542
_cod_original_formula_sum 'C1 Cl1 N1'
_cod_database_code 2310595

loop_
_symmetry_equiv_pos_as_xyz
x,y,z
-x+1/2,-y+1/2,z
x+1/2,-y,-z
-x,y+1/2,-z
-x,-y,-z
x-1/2,y-1/2,-z
-x-1/2,y,z
x,-y-1/2,z

loop_
_atom_site_label
_atom_site_type_symbol
_atom_site_fract_x
_atom_site_fract_y
_atom_site_fract_z
_atom_site_occupancy
_atom_site_U_iso_or_equiv
C1 C+4 0.25 0.25 0.4239 1 0.0
N1 N-3 0.25 0.25 0.6258 1 0.0
Cl1 Cl-1 0.25 0.25 0.1499 1 0.0
